data_7056608
loop_
_publ_author_name
'Paul, Parimal'
'Bhatt, Madhuri'
'Maity, Debdeep'
'Hingu, vinayak'
'Suresh, Eringathodi'
'Ganguly, Bishwajit'

_publ_section_title
;
 Functionalized calix[4]arene as colorimetric dual sensor for Cu(II) and
 cysteine in aqueous media: Experimental and computational study
;
_journal_name_full 'New J. Chem.'
_journal_paper_doi 10.1039/C7NJ02537H
_journal_year 2017
_chemical_formula_sum 'C44 H40 N4 O6'
_chemical_formula_weight 720.80
_chemical_name_systematic
; 
 ? 
;
_space_group_IT_number 33
_symmetry_cell_setting orthorhombic
_symmetry_space_group_name_Hall 'P 2c -2n'
_symmetry_space_group_name_H-M 'P n a 21'
_atom_sites_solution_hydrogens geom
_atom_sites_solution_primary direct
_atom_sites_solution_secondary difmap
_audit_creation_method SHELXL-97
_audit_update_record
;
2017-03-03 deposited with the CCDC.
2017-09-14 downloaded from the CCDC.
;
_cell_angle_alpha 90.00
_cell_angle_beta 90.00
_cell_angle_gamma 90.00
_cell_formula_units_Z 4
_cell_length_a 10.267(4)
_cell_length_b 25.086(9)
_cell_length_c 16.403(6)
_cell_measurement_reflns_used 1669
_cell_measurement_temperature 150(2)
_cell_measurement_theta_max 18.27
_cell_measurement_theta_min 2.47
_cell_volume 4225(3)
_computing_cell_refinement 'BRUKER SMART'
_computing_data_collection 'BRUKER SMART'
_computing_data_reduction 'BRUKER SAINT'
_computing_molecular_graphics ORTEP
_computing_structure_refinement 'SHELXL-97 (Sheldrick, 1997)'
_computing_structure_solution 'SHELXS-97 (Sheldrick, 1990)'
_diffrn_ambient_temperature 150(2)
_diffrn_measured_fraction_theta_full 0.998
_diffrn_measured_fraction_theta_max 0.998
_diffrn_measurement_device_type 'BRUKER SMART APEX CCD DIFFRACTOMETER'
_diffrn_measurement_method 'OMEGA-PHI SCAN'
_diffrn_radiation_monochromator graphite
_diffrn_radiation_source 'fine-focus sealed tube'
_diffrn_radiation_type MoK\a
_diffrn_radiation_wavelength 0.71073
_diffrn_reflns_av_R_equivalents 0.0814
_diffrn_reflns_av_sigmaI/netI 0.1130
_diffrn_reflns_limit_h_max 12
_diffrn_reflns_limit_h_min -12
_diffrn_reflns_limit_k_max 16
_diffrn_reflns_limit_k_min -29
_diffrn_reflns_limit_l_max 19
_diffrn_reflns_limit_l_min -19
_diffrn_reflns_number 20558
_diffrn_reflns_theta_full 25.00
_diffrn_reflns_theta_max 25.00
_diffrn_reflns_theta_min 2.14
_exptl_absorpt_coefficient_mu 0.076
_exptl_absorpt_correction_T_max 0.9977
_exptl_absorpt_correction_T_min 0.9849
_exptl_absorpt_correction_type multi-scan
_exptl_absorpt_process_details 'BRUKER SADABS'
_exptl_crystal_colour colurless
_exptl_crystal_density_diffrn 1.133
_exptl_crystal_density_method 'not measured'
_exptl_crystal_description plates
_exptl_crystal_F_000 1520
_exptl_crystal_size_max 0.20
_exptl_crystal_size_mid 0.16
_exptl_crystal_size_min 0.03
_platon_squeeze_details ' ?'
_refine_diff_density_max 0.252
_refine_diff_density_min -0.240
_refine_diff_density_rms 0.062
_refine_ls_abs_structure_details 'Flack H D (1983), Acta Cryst. A39, 876-881'
_refine_ls_abs_structure_Flack 2(3)
_refine_ls_extinction_method none
_refine_ls_goodness_of_fit_ref 1.075
_refine_ls_hydrogen_treatment mixed
_refine_ls_matrix_type full
_refine_ls_number_parameters 489
_refine_ls_number_reflns 7372
_refine_ls_number_restraints 1
_refine_ls_restrained_S_all 1.075
_refine_ls_R_factor_all 0.1536
_refine_ls_R_factor_gt 0.1106
_refine_ls_shift/su_max 0.000
_refine_ls_shift/su_mean 0.000
_refine_ls_structure_factor_coef Fsqd
_refine_ls_weighting_details 'calc w=1/[\s^2^(Fo^2^)+(0.0880P)^2^+4.9808P] where P=(Fo^2^+2Fc^2^)/3'
_refine_ls_weighting_scheme calc
_refine_ls_wR_factor_gt 0.2278
_refine_ls_wR_factor_ref 0.2492
_reflns_number_gt 4614
_reflns_number_total 7372
_reflns_threshold_expression >2sigma(I)
_cod_data_source_file c7nj02537h2.cif
_cod_data_source_block amj71m
_cod_depositor_comments
;
The following automatic conversions were performed:

'_symmetry_cell_setting' value 'ORTHORHOMBIC' changed to
'orthorhombic' according to
/home/data/users/saulius/crontab/automatic-downloads/rss-feeds/RSC/lib/dictionaries/cif_core.dic
dictionary named 'cif_core.dic' version 2.4.2 from 2011-04-26.

'_exptl_absorpt_correction_type' value 'MULTI-SCAN' changed to
'multi-scan' according to
/home/data/users/saulius/crontab/automatic-downloads/rss-feeds/RSC/lib/dictionaries/cif_core.dic
dictionary named 'cif_core.dic' version 2.4.2 from 2011-04-26.

Automatic conversion script
Id: cif_fix_values 4973 2017-02-22 13:04:09Z antanas 
;
_cod_original_sg_symbol_H-M Pna21
_cod_database_code 7056608

loop_
_symmetry_equiv_pos_as_xyz
'x, y, z'
'-x, -y, z+1/2'
'x+1/2, -y+1/2, z'
'-x+1/2, y+1/2, z+1/2'

loop_
_atom_site_label
_atom_site_type_symbol
_atom_site_fract_x
_atom_site_fract_y
_atom_site_fract_z
_atom_site_U_iso_or_equiv
_atom_site_adp_type
_atom_site_occupancy
_atom_site_symmetry_multiplicity
_atom_site_calc_flag
_atom_site_refinement_flags
O1 O -0.1118(3) 0.49838(15) 0.1745(3) 0.0325(11) Uani 1 1 d .
O2 O -0.3053(5) 0.3828(2) 0.1762(5) 0.0783(19) Uani 1 1 d .
O3 O 0.0965(5) 0.4839(2) 0.2936(3) 0.0544(15) Uani 1 1 d .
H3 H 0.1391 0.4885 0.2519 0.082 Uiso 1 1 calc R
O4 O 0.3060(4) 0.44167(17) 0.2040(3) 0.0401(12) Uani 1 1 d .
O5 O 0.2101(5) 0.3802(2) 0.3191(4) 0.0591(16) Uani 1 1 d .
O6 O 0.1055(5) 0.4804(2) 0.0820(3) 0.0458(14) Uani 1 1 d .
H6 H 0.0267 0.4805 0.0904 0.069 Uiso 1 1 calc R
N1 N -0.1003(5) 0.3972(2) 0.2158(4) 0.0393(15) Uani 1 1 d .
H1C H -0.0389 0.4204 0.2200 0.047 Uiso 1 1 calc R
N2 N 0.0159(6) 0.2597(2) 0.1797(5) 0.0565(17) Uani 1 1 d .
N3 N 0.3271(6) 0.3093(2) 0.2803(4) 0.0519(17) Uani 1 1 d .
H3C H 0.3793 0.2958 0.2448 0.062 Uiso 1 1 calc R
N4 N 0.4489(12) 0.3141(4) 0.4403(7) 0.110(3) Uani 1 1 d .
C1 C -0.1219(5) 0.5536(2) 0.1812(5) 0.0341(15) Uani 1 1 d .
C2 C -0.1252(7) 0.5825(3) 0.1071(6) 0.054(2) Uani 1 1 d .
C3 C -0.1369(7) 0.6386(3) 0.1106(5) 0.049(2) Uani 1 1 d .
H3A H -0.1365 0.6589 0.0631 0.059 Uiso 1 1 calc R
C4 C -0.1487(6) 0.6622(3) 0.1838(6) 0.0430(17) Uani 1 1 d .
H4 H -0.1608 0.6989 0.1865 0.052 Uiso 1 1 calc R
C5 C -0.1431(6) 0.6326(3) 0.2563(6) 0.046(2) Uani 1 1 d .
H5 H -0.1528 0.6500 0.3059 0.055 Uiso 1 1 calc R
C6 C -0.1233(6) 0.5779(3) 0.2556(4) 0.0296(16) Uani 1 1 d .
C7 C -0.1100(6) 0.5478(3) 0.3360(5) 0.0409(19) Uani 1 1 d .
H7A H -0.1754 0.5605 0.3740 0.049 Uiso 1 1 calc R
H7B H -0.1252 0.5102 0.3267 0.049 Uiso 1 1 calc R
C8 C 0.0193(6) 0.5551(3) 0.3717(4) 0.0322(16) Uani 1 1 d .
C9 C 0.0441(8) 0.5944(3) 0.4277(6) 0.053(2) Uani 1 1 d .
H9 H -0.0248 0.6158 0.4446 0.063 Uiso 1 1 calc R
C10 C 0.1686(9) 0.6040(3) 0.4612(5) 0.056(2) Uani 1 1 d .
H10 H 0.1831 0.6308 0.4992 0.067 Uiso 1 1 calc R
C11 C 0.2682(8) 0.5711(3) 0.4339(6) 0.053(2) Uani 1 1 d .
H11 H 0.3511 0.5761 0.4554 0.064 Uiso 1 1 calc R
C12 C 0.2514(7) 0.5321(3) 0.3776(4) 0.0350(17) Uani 1 1 d .
C13 C 0.1255(7) 0.5231(3) 0.3485(4) 0.0357(18) Uani 1 1 d .
C14 C 0.3652(8) 0.4987(3) 0.3525(5) 0.057(2) Uani 1 1 d .
H14A H 0.3395 0.4615 0.3516 0.068 Uiso 1 1 calc R
H14B H 0.4345 0.5027 0.3923 0.068 Uiso 1 1 calc R
C15 C 0.4155(7) 0.5146(3) 0.2687(5) 0.045(2) Uani 1 1 d .
C16 C 0.4997(7) 0.5584(3) 0.2604(6) 0.053(2) Uani 1 1 d .
H16 H 0.5313 0.5752 0.3069 0.063 Uiso 1 1 calc R
C17 C 0.5364(6) 0.5768(3) 0.1853(7) 0.056(2) Uani 1 1 d .
H17 H 0.5910 0.6063 0.1807 0.067 Uiso 1 1 calc R
C18 C 0.4919(7) 0.5517(3) 0.1176(7) 0.056(2) Uani 1 1 d .
H18 H 0.5121 0.5658 0.0667 0.067 Uiso 1 1 calc R
C19 C 0.4174(6) 0.5055(3) 0.1215(5) 0.0303(16) Uani 1 1 d .
C20 C 0.3847(5) 0.4869(3) 0.1972(5) 0.0420(19) Uani 1 1 d .
C21 C 0.3600(7) 0.4821(3) 0.0426(4) 0.0353(17) Uani 1 1 d .
H21A H 0.4297 0.4750 0.0042 0.042 Uiso 1 1 calc R
H21B H 0.3168 0.4487 0.0547 0.042 Uiso 1 1 calc R
C22 C 0.2644(7) 0.5201(3) 0.0050(5) 0.0406(19) Uani 1 1 d .
C23 C 0.3033(7) 0.5590(3) -0.0525(5) 0.052(2) Uani 1 1 d .
H23 H 0.3896 0.5602 -0.0696 0.063 Uiso 1 1 calc R
C24 C 0.2148(10) 0.5952(4) -0.0834(6) 0.068(3) Uani 1 1 d .
H24 H 0.2406 0.6200 -0.1222 0.081 Uiso 1 1 calc R
C25 C 0.0878(7) 0.5941(3) -0.0562(5) 0.048(2) Uani 1 1 d .
H25 H 0.0291 0.6196 -0.0748 0.057 Uiso 1 1 calc R
C26 C 0.0469(6) 0.5558(3) -0.0017(4) 0.0355(18) Uani 1 1 d .
C27 C 0.1362(7) 0.5201(3) 0.0297(4) 0.0360(18) Uani 1 1 d .
C28 C -0.1011(8) 0.5549(3) 0.0216(5) 0.0443(19) Uani 1 1 d .
H28A H -0.1314 0.5183 0.0237 0.053 Uiso 1 1 calc R
H28B H -0.1508 0.5735 -0.0200 0.053 Uiso 1 1 calc R
C29 C -0.2352(6) 0.4710(2) 0.1747(6) 0.049(2) Uani 1 1 d .
H29A H -0.2768 0.4748 0.1220 0.059 Uiso 1 1 calc R
H29B H -0.2919 0.4866 0.2156 0.059 Uiso 1 1 calc R
C30 C -0.2141(5) 0.4124(3) 0.1932(5) 0.0416(17) Uani 1 1 d .
C31 C -0.0731(7) 0.3417(3) 0.2344(5) 0.0461(19) Uani 1 1 d .
H31A H -0.1548 0.3224 0.2366 0.055 Uiso 1 1 calc R
H31B H -0.0334 0.3397 0.2880 0.055 Uiso 1 1 calc R
C32 C 0.0167(6) 0.3145(3) 0.1728(5) 0.0410(18) Uani 1 1 d .
C33 C 0.0894(7) 0.3415(3) 0.1196(5) 0.053(2) Uani 1 1 d .
H33 H 0.0834 0.3784 0.1165 0.064 Uiso 1 1 calc R
C34 C 0.1775(10) 0.3128(4) 0.0668(6) 0.072(3) Uani 1 1 d .
H34 H 0.2319 0.3297 0.0296 0.087 Uiso 1 1 calc R
C35 C 0.1741(11) 0.2582(4) 0.0762(7) 0.081(3) Uani 1 1 d .
H35 H 0.2274 0.2369 0.0438 0.097 Uiso 1 1 calc R
C36 C 0.0952(10) 0.2348(4) 0.1315(7) 0.076(3) Uani 1 1 d .
H36 H 0.0979 0.1979 0.1352 0.091 Uiso 1 1 calc R
C37 C 0.3695(7) 0.3926(3) 0.2171(5) 0.049(2) Uani 1 1 d .
H37A H 0.4563 0.3992 0.2381 0.058 Uiso 1 1 calc R
H37B H 0.3780 0.3739 0.1656 0.058 Uiso 1 1 calc R
C38 C 0.2974(7) 0.3594(3) 0.2746(5) 0.0395(18) Uani 1 1 d .
C39 C 0.2755(8) 0.2749(3) 0.3445(6) 0.066(3) Uani 1 1 d .
H39A H 0.2771 0.2383 0.3254 0.079 Uiso 1 1 calc R
H39B H 0.1853 0.2844 0.3543 0.079 Uiso 1 1 calc R
C40 C 0.3514(10) 0.2782(3) 0.4267(6) 0.057(2) Uani 1 1 d .
C41 C 0.3132(13) 0.2475(5) 0.4796(8) 0.108(4) Uani 1 1 d .
H41 H 0.2417 0.2254 0.4711 0.129 Uiso 1 1 calc R
C42 C 0.379(2) 0.2469(7) 0.5506(11) 0.150(7) Uani 1 1 d .
H42 H 0.3531 0.2227 0.5904 0.180 Uiso 1 1 calc R
C43 C 0.4734(17) 0.2775(7) 0.5660(10) 0.130(6) Uani 1 1 d .
H43 H 0.5177 0.2765 0.6154 0.156 Uiso 1 1 calc R
C44 C 0.5051(16) 0.3109(6) 0.5072(12) 0.133(5) Uani 1 1 d .
H44 H 0.5747 0.3338 0.5165 0.160 Uiso 1 1 calc R

loop_
_atom_site_aniso_label
_atom_site_aniso_U_11
_atom_site_aniso_U_22
_atom_site_aniso_U_33
_atom_site_aniso_U_23
_atom_site_aniso_U_13
_atom_site_aniso_U_12
O1 0.0197(18) 0.024(2) 0.054(3) 0.002(2) -0.003(2) -0.0046(16)
O2 0.049(3) 0.048(3) 0.139(6) -0.016(4) -0.005(4) -0.013(3)
O3 0.050(4) 0.055(4) 0.058(4) -0.015(3) -0.005(3) 0.015(3)
O4 0.033(2) 0.038(3) 0.049(3) 0.007(2) -0.015(2) 0.008(2)
O5 0.050(3) 0.040(3) 0.087(5) -0.006(3) 0.014(3) 0.006(2)
O6 0.021(3) 0.038(3) 0.078(4) 0.009(3) 0.013(2) -0.002(2)
N1 0.033(3) 0.023(3) 0.062(4) -0.006(3) 0.002(3) -0.003(2)
N2 0.064(4) 0.032(4) 0.073(5) 0.010(4) 0.000(4) 0.010(3)
N3 0.048(4) 0.042(4) 0.065(5) -0.001(4) 0.014(3) 0.005(3)
N4 0.129(9) 0.101(8) 0.100(8) 0.021(7) -0.032(7) -0.008(7)
C1 0.028(3) 0.024(3) 0.050(4) 0.001(4) 0.003(4) 0.001(3)
C2 0.027(4) 0.059(6) 0.076(7) 0.004(5) -0.010(4) 0.003(4)
C3 0.049(5) 0.036(5) 0.063(6) 0.005(4) 0.010(4) -0.006(4)
C4 0.042(4) 0.030(4) 0.057(5) -0.001(4) 0.010(4) 0.004(3)
C5 0.023(4) 0.034(5) 0.080(6) 0.001(4) 0.005(4) 0.006(3)
C6 0.016(3) 0.027(4) 0.046(4) 0.000(3) 0.004(3) -0.011(3)
C7 0.024(3) 0.039(4) 0.060(5) -0.006(4) 0.016(3) 0.002(3)
C8 0.036(4) 0.023(4) 0.038(4) 0.004(3) 0.012(3) -0.006(3)
C9 0.057(5) 0.028(4) 0.072(6) 0.000(4) 0.021(4) 0.003(4)
C10 0.082(6) 0.048(5) 0.037(5) -0.004(4) -0.013(4) 0.000(5)
C11 0.041(5) 0.041(5) 0.078(6) -0.002(5) -0.008(4) -0.011(4)
C12 0.043(4) 0.042(5) 0.020(4) -0.005(3) 0.003(3) 0.000(3)
C13 0.037(4) 0.028(4) 0.043(4) -0.011(3) 0.008(3) -0.015(3)
C14 0.051(5) 0.053(6) 0.066(6) 0.003(5) -0.012(4) -0.004(4)
C15 0.028(4) 0.062(5) 0.045(5) -0.001(4) -0.005(3) 0.019(4)
C16 0.023(4) 0.044(5) 0.090(7) -0.002(5) -0.007(4) -0.010(3)
C17 0.035(4) 0.038(4) 0.094(7) 0.007(6) 0.003(5) -0.011(3)
C18 0.030(4) 0.054(6) 0.085(7) 0.022(5) 0.015(4) 0.007(4)
C19 0.017(3) 0.024(4) 0.049(5) 0.008(3) 0.003(3) 0.017(3)
C20 0.021(3) 0.039(4) 0.066(6) 0.009(4) -0.021(4) 0.000(3)
C21 0.040(4) 0.030(4) 0.037(4) 0.001(3) 0.012(3) 0.015(3)
C22 0.044(4) 0.041(5) 0.037(4) 0.012(4) 0.007(3) -0.001(4)
C23 0.038(4) 0.074(6) 0.045(5) -0.009(5) 0.002(4) 0.004(4)
C24 0.079(7) 0.042(5) 0.082(7) 0.009(5) 0.013(5) 0.009(5)
C25 0.041(4) 0.068(6) 0.034(4) 0.003(4) -0.001(3) 0.008(4)
C26 0.033(4) 0.029(4) 0.044(5) 0.001(4) -0.001(3) -0.001(3)
C27 0.053(5) 0.035(4) 0.020(4) -0.007(3) 0.004(3) 0.008(4)
C28 0.060(5) 0.033(4) 0.040(5) 0.004(4) -0.009(4) -0.003(4)
C29 0.028(3) 0.030(4) 0.088(6) -0.019(4) -0.011(4) -0.002(3)
C30 0.020(3) 0.044(4) 0.061(5) -0.007(4) 0.007(4) -0.007(3)
C31 0.049(4) 0.031(4) 0.059(5) 0.010(4) 0.006(4) 0.000(3)
C32 0.040(4) 0.034(4) 0.049(5) 0.008(4) -0.006(4) 0.010(3)
C33 0.055(5) 0.042(5) 0.063(5) -0.002(4) -0.001(4) 0.008(4)
C34 0.082(7) 0.054(6) 0.081(7) 0.020(5) 0.022(5) 0.006(5)
C35 0.103(8) 0.066(7) 0.075(7) -0.008(6) 0.009(6) 0.040(6)
C36 0.097(7) 0.044(6) 0.086(7) 0.010(5) 0.017(6) 0.019(5)
C37 0.034(4) 0.051(5) 0.060(5) 0.005(4) 0.000(4) 0.006(3)
C38 0.047(4) 0.019(4) 0.053(5) -0.018(4) -0.006(4) 0.008(3)
C39 0.066(5) 0.034(5) 0.098(8) 0.006(5) 0.010(5) -0.005(4)
C40 0.079(6) 0.029(5) 0.063(6) 0.007(4) 0.009(5) 0.008(4)
C41 0.139(10) 0.099(9) 0.084(9) 0.073(8) -0.013(8) -0.028(8)
C42 0.21(2) 0.109(13) 0.130(15) 0.077(11) 0.064(14) -0.012(12)
C43 0.148(14) 0.112(12) 0.130(13) 0.079(11) 0.007(11) 0.016(10)
C44 0.141(13) 0.116(12) 0.143(14) 0.008(11) -0.026(12) -0.020(9)

loop_
_atom_type_symbol
_atom_type_description
_atom_type_scat_dispersion_real
_atom_type_scat_dispersion_imag
_atom_type_scat_source
C C 0.0033 0.0016 'International Tables Vol C Tables 4.2.6.8 and 6.1.1.4'
H H 0.0000 0.0000 'International Tables Vol C Tables 4.2.6.8 and 6.1.1.4'
N N 0.0061 0.0033 'International Tables Vol C Tables 4.2.6.8 and 6.1.1.4'
O O 0.0106 0.0060 'International Tables Vol C Tables 4.2.6.8 and 6.1.1.4'

loop_
_geom_angle_atom_site_label_1
_geom_angle_atom_site_label_2
_geom_angle_atom_site_label_3
_geom_angle
C1 O1 C29 114.1(4)
C13 O3 H3 109.5
C20 O4 C37 117.0(4)
C27 O6 H6 109.5
C30 N1 C31 121.4(6)
C30 N1 H1C 119.3
C31 N1 H1C 119.3
C36 N2 C32 115.2(8)
C38 N3 C39 122.6(7)
C38 N3 H3C 118.7
C39 N3 H3C 118.7
C44 N4 C40 116.2(12)
C6 C1 O1 121.1(6)
C6 C1 C2 122.6(6)
O1 C1 C2 116.2(7)
C3 C2 C1 118.5(8)
C3 C2 C28 118.9(8)
C1 C2 C28 122.3(7)
C4 C3 C2 118.8(8)
C4 C3 H3A 120.6
C2 C3 H3A 120.6
C3 C4 C5 121.3(6)
C3 C4 H4 119.3
C5 C4 H4 119.3
C6 C5 C4 121.6(8)
C6 C5 H5 119.2
C4 C5 H5 119.2
C1 C6 C5 116.8(7)
C1 C6 C7 123.4(6)
C5 C6 C7 119.7(7)
C8 C7 C6 111.4(5)
C8 C7 H7A 109.3
C6 C7 H7A 109.3
C8 C7 H7B 109.3
C6 C7 H7B 109.3
H7A C7 H7B 108.0
C9 C8 C13 116.6(7)
C9 C8 C7 121.8(7)
C13 C8 C7 121.6(6)
C8 C9 C10 123.4(7)
C8 C9 H9 118.3
C10 C9 H9 118.3
C11 C10 C9 116.1(8)
C11 C10 H10 121.9
C9 C10 H10 121.9
C12 C11 C10 123.7(8)
C12 C11 H11 118.1
C10 C11 H11 118.1
C11 C12 C13 117.8(7)
C11 C12 C14 119.5(7)
C13 C12 C14 122.6(7)
O3 C13 C12 122.9(6)
O3 C13 C8 114.8(6)
C12 C13 C8 122.2(6)
C12 C14 C15 111.5(6)
C12 C14 H14A 109.3
C15 C14 H14A 109.3
C12 C14 H14B 109.3
C15 C14 H14B 109.3
H14A C14 H14B 108.0
C20 C15 C16 116.5(8)
C20 C15 C14 123.4(7)
C16 C15 C14 120.1(8)
C17 C16 C15 121.4(8)
C17 C16 H16 119.3
C15 C16 H16 119.3
C18 C17 C16 119.1(7)
C18 C17 H17 120.4
C16 C17 H17 120.4
C17 C18 C19 122.4(9)
C17 C18 H18 118.8
C19 C18 H18 118.8
C20 C19 C18 117.5(8)
C20 C19 C21 122.6(6)
C18 C19 C21 119.3(7)
C19 C20 O4 119.5(7)
C19 C20 C15 122.4(6)
O4 C20 C15 117.8(7)
C22 C21 C19 110.8(5)
C22 C21 H21A 109.5
C19 C21 H21A 109.5
C22 C21 H21B 109.5
C19 C21 H21B 109.5
H21A C21 H21B 108.1
C27 C22 C23 117.7(7)
C27 C22 C21 120.4(6)
C23 C22 C21 121.8(6)
C24 C23 C22 120.8(8)
C24 C23 H23 119.6
C22 C23 H23 119.6
C25 C24 C23 119.4(9)
C25 C24 H24 120.3
C23 C24 H24 120.3
C26 C25 C24 120.8(8)
C26 C25 H25 119.6
C24 C25 H25 119.6
C25 C26 C27 119.4(7)
C25 C26 C28 117.6(6)
C27 C26 C28 123.0(6)
O6 C27 C22 114.1(6)
O6 C27 C26 124.0(7)
C22 C27 C26 121.8(7)
C26 C28 C2 111.2(6)
C26 C28 H28A 109.4
C2 C28 H28A 109.4
C26 C28 H28B 109.4
C2 C28 H28B 109.4
H28A C28 H28B 108.0
O1 C29 C30 109.7(5)
O1 C29 H29A 109.7
C30 C29 H29A 109.7
O1 C29 H29B 109.7
C30 C29 H29B 109.7
H29A C29 H29B 108.2
O2 C30 N1 125.5(6)
O2 C30 C29 115.6(6)
N1 C30 C29 118.4(5)
N1 C31 C32 113.9(6)
N1 C31 H31A 108.8
C32 C31 H31A 108.8
N1 C31 H31B 108.8
C32 C31 H31B 108.8
H31A C31 H31B 107.7
C33 C32 N2 124.3(7)
C33 C32 C31 122.9(7)
N2 C32 C31 112.8(6)
C32 C33 C34 119.4(8)
C32 C33 H33 120.3
C34 C33 H33 120.3
C35 C34 C33 114.3(9)
C35 C34 H34 122.8
C33 C34 H34 122.8
C36 C35 C34 121.4(9)
C36 C35 H35 119.3
C34 C35 H35 119.3
N2 C36 C35 125.4(9)
N2 C36 H36 117.3
C35 C36 H36 117.3
O4 C37 C38 111.2(6)
O4 C37 H37A 109.4
C38 C37 H37A 109.4
O4 C37 H37B 109.4
C38 C37 H37B 109.4
H37A C37 H37B 108.0
O5 C38 N3 121.5(7)
O5 C38 C37 119.7(6)
N3 C38 C37 118.7(7)
N3 C39 C40 114.3(7)
N3 C39 H39A 108.7
C40 C39 H39A 108.7
N3 C39 H39B 108.7
C40 C39 H39B 108.7
H39A C39 H39B 107.6
C41 C40 N4 122.3(11)
C41 C40 C39 114.8(10)
N4 C40 C39 122.8(8)
C40 C41 C42 117.3(13)
C40 C41 H41 121.3
C42 C41 H41 121.3
C43 C42 C41 123.5(13)
C43 C42 H42 118.2
C41 C42 H42 118.2
C42 C43 C44 115.4(17)
C42 C43 H43 122.3
C44 C43 H43 122.3
N4 C44 C43 125.0(16)
N4 C44 H44 117.5
C43 C44 H44 117.5

loop_
_geom_bond_atom_site_label_1
_geom_bond_atom_site_label_2
_geom_bond_distance
O1 C1 1.393(7)
O1 C29 1.441(7)
O2 C30 1.227(7)
O3 C13 1.366(8)
O3 H3 0.8200
O4 C20 1.398(7)
O4 C37 1.408(8)
O5 C38 1.268(8)
O6 C27 1.353(9)
O6 H6 0.8200
N1 C30 1.283(8)
N1 C31 1.451(8)
N1 H1C 0.8600
N2 C36 1.296(11)
N2 C32 1.380(8)
N3 C38 1.297(8)
N3 C39 1.461(10)
N3 H3C 0.8600
N4 C44 1.242(17)
N4 C40 1.365(13)
C1 C6 1.365(10)
C1 C2 1.416(11)
C2 C3 1.415(11)
C2 C28 1.583(11)
C3 C4 1.345(11)
C3 H3A 0.9300
C4 C5 1.403(11)
C4 H4 0.9300
C5 C6 1.386(9)
C5 H5 0.9300
C6 C7 1.526(10)
C7 C8 1.462(10)
C7 H7A 0.9700
C7 H7B 0.9700
C8 C9 1.371(11)
C8 C13 1.407(9)
C9 C10 1.413(12)
C9 H9 0.9300
C10 C11 1.388(12)
C10 H10 0.9300
C11 C12 1.357(11)
C11 H11 0.9300
C12 C13 1.396(10)
C12 C14 1.494(10)
C14 C15 1.522(11)
C14 H14A 0.9700
C14 H14B 0.9700
C15 C20 1.400(11)
C15 C16 1.404(11)
C16 C17 1.369(13)
C16 H16 0.9300
C17 C18 1.356(13)
C17 H17 0.9300
C18 C19 1.389(10)
C18 H18 0.9300
C19 C20 1.367(10)
C19 C21 1.539(10)
C21 C22 1.500(10)
C21 H21A 0.9700
C21 H21B 0.9700
C22 C27 1.376(10)
C22 C23 1.415(11)
C23 C24 1.380(12)
C23 H23 0.9300
C24 C25 1.378(11)
C24 H24 0.9300
C25 C26 1.378(10)
C25 H25 0.9300
C26 C27 1.380(9)
C26 C28 1.567(10)
C28 H28A 0.9700
C28 H28B 0.9700
C29 C30 1.517(9)
C29 H29A 0.9700
C29 H29B 0.9700
C31 C32 1.529(10)
C31 H31A 0.9700
C31 H31B 0.9700
C32 C33 1.333(10)
C33 C34 1.444(12)
C33 H33 0.9300
C34 C35 1.380(12)
C34 H34 0.9300
C35 C36 1.349(13)
C35 H35 0.9300
C36 H36 0.9300
C37 C38 1.460(10)
C37 H37A 0.9700
C37 H37B 0.9700
C39 C40 1.560(13)
C39 H39A 0.9700
C39 H39B 0.9700
C40 C41 1.225(12)
C41 C42 1.34(2)
C41 H41 0.9300
C42 C43 1.26(2)
C42 H42 0.9300
C43 C44 1.318(19)
C43 H43 0.9300
C44 H44 0.9300

loop_
_platon_squeeze_void_nr
_platon_squeeze_void_average_x
_platon_squeeze_void_average_y
_platon_squeeze_void_average_z
_platon_squeeze_void_volume
_platon_squeeze_void_count_electrons
1 0.016 0.250 -0.176 388.7 95.8
2 -0.036 0.750 0.324 388.7 95.8
